data_7150808
loop_
_publ_author_name
'Christensen, Mikkel S.'
'Bond, Andrew D.'
'Nielsen, Poul'

_publ_section_title
;
 Synthetic nucleic acid secondary structures containing the four
 stereoisomers of 1,4-bis(thymine-1-yl)butane-2,3-diol
;
_journal_issue 1
_journal_name_full 'Organic &amp;  Biomolecular Chemistry'
_journal_page_first 81
_journal_page_last 91
_journal_paper_doi 10.1039/b713888a
_journal_volume 6
_journal_year 2008
_chemical_formula_moiety 'C14 H18 N4 O6, 2(C2 H6 O S)'
_chemical_formula_sum 'C18 H30 N4 O8 S2'
_chemical_formula_weight 494.58
_space_group_IT_number 2
_symmetry_cell_setting triclinic
_symmetry_space_group_name_Hall '-P 1'
_symmetry_space_group_name_H-M 'P -1'
_atom_sites_solution_hydrogens geom
_atom_sites_solution_primary direct
_atom_sites_solution_secondary difmap
_audit_creation_method SHELXL-97
_cell_angle_alpha 101.76(3)
_cell_angle_beta 91.68(3)
_cell_angle_gamma 105.00(3)
_cell_formula_units_Z 1
_cell_length_a 5.224(2)
_cell_length_b 9.313(4)
_cell_length_c 12.558(6)
_cell_measurement_reflns_used 1203
_cell_measurement_temperature 150(2)
_cell_measurement_theta_max 22.35
_cell_measurement_theta_min 2.68
_cell_volume 575.6(4)
_computing_cell_refinement 'TwinSolve v.1.62 (Svensson, 2005)'
_computing_data_collection 'Local to MAXLAB'
_computing_data_reduction 'TwinSolve v.1.62'
_computing_molecular_graphics 'SHELXTL v.6.10'
_computing_publication_material 'SHELXTL v.6.10'
_computing_structure_refinement 'SHELXTL v.6.10'
_computing_structure_solution 'SHELXTL v.6.10 (Sheldrick, 2000)'
_diffrn_ambient_temperature 150(2)
_diffrn_measured_fraction_theta_full 0.873
_diffrn_measured_fraction_theta_max 0.873
_diffrn_measurement_device_type
;
 MARmosaic multi-element CCD (225x225mm) on CrystalLogic Kappa goniometer 
;
_diffrn_measurement_method '\f scans'
_diffrn_radiation_monochromator 'silicon 111'
_diffrn_radiation_source
;
 Beamline I911-3 at the MAX-II storage ring: MAX-Lab, Lund, Sweden
;
_diffrn_radiation_type synchrotron
_diffrn_radiation_wavelength 0.7500
_diffrn_reflns_av_R_equivalents 0.0247
_diffrn_reflns_av_sigmaI/netI 0.0125
_diffrn_reflns_limit_h_max 4
_diffrn_reflns_limit_h_min -4
_diffrn_reflns_limit_k_max 9
_diffrn_reflns_limit_k_min -9
_diffrn_reflns_limit_l_max 5
_diffrn_reflns_limit_l_min -12
_diffrn_reflns_number 1231
_diffrn_reflns_theta_full 22.02
_diffrn_reflns_theta_max 22.02
_diffrn_reflns_theta_min 4.32
_diffrn_standards_number 0
_exptl_absorpt_coefficient_mu 0.283
_exptl_absorpt_correction_T_max 0.986
_exptl_absorpt_correction_T_min 0.763
_exptl_absorpt_correction_type multi-scan
_exptl_absorpt_process_details 'TwinSolve (Svensson, 2005)'
_exptl_crystal_colour colourless
_exptl_crystal_density_diffrn 1.427
_exptl_crystal_density_method 'not measured'
_exptl_crystal_description needle
_exptl_crystal_F_000 262
_exptl_crystal_size_max 0.10
_exptl_crystal_size_mid 0.02
_exptl_crystal_size_min 0.02
_refine_diff_density_max 0.899
_refine_diff_density_min -0.535
_refine_diff_density_rms 0.127
_refine_ls_extinction_method none
_refine_ls_goodness_of_fit_ref 3.024
_refine_ls_hydrogen_treatment constr
_refine_ls_matrix_type full
_refine_ls_number_parameters 145
_refine_ls_number_reflns 1047
_refine_ls_number_restraints 0
_refine_ls_restrained_S_all 3.024
_refine_ls_R_factor_all 0.1272
_refine_ls_R_factor_gt 0.1169
_refine_ls_shift/su_max 0.000
_refine_ls_shift/su_mean 0.000
_refine_ls_structure_factor_coef Fsqd
_refine_ls_weighting_details 'calc w=1/[\s^2^(Fo^2^)+(0.1000P)^2^] where P=(Fo^2^+2Fc^2^)/3'
_refine_ls_weighting_scheme calc
_refine_ls_wR_factor_gt 0.2928
_refine_ls_wR_factor_ref 0.3156
_reflns_number_gt 918
_reflns_number_total 1047
_reflns_threshold_expression I>2\s(I)
_cod_data_source_file b713888a.txt
_cod_data_source_block 14
_cod_database_code 7150808

loop_
_symmetry_equiv_pos_as_xyz
'x, y, z'
'-x, -y, -z'

loop_
_atom_site_label
_atom_site_type_symbol
_atom_site_fract_x
_atom_site_fract_y
_atom_site_fract_z
_atom_site_U_iso_or_equiv
_atom_site_adp_type
_atom_site_occupancy
_atom_site_symmetry_multiplicity
_atom_site_calc_flag
_atom_site_refinement_flags
_atom_site_disorder_assembly
_atom_site_disorder_group
O1 O 0.8958(12) 0.6966(6) 0.7818(4) 0.0620(18) Uani 1 1 d . . .
O2 O 0.7250(10) 0.3443(5) 0.4640(4) 0.0545(17) Uani 1 1 d . . .
O5 O 0.4403(13) 0.3186(6) 0.9075(4) 0.0699(19) Uani 1 1 d . . .
H5 H 0.5404 0.2875 0.8625 0.105 Uiso 1 1 d R . .
N1 N 0.5003(13) 0.5131(6) 0.7556(4) 0.0471(18) Uani 1 1 d . . .
N2 N 0.8044(12) 0.5218(6) 0.6231(4) 0.0445(18) Uani 1 1 d . . .
H2A H 0.9578 0.5665 0.6016 0.053 Uiso 1 1 calc R . .
C1 C 0.7375(16) 0.5828(8) 0.7240(5) 0.047(2) Uani 1 1 d . . .
C2 C 0.6418(17) 0.3930(8) 0.5533(6) 0.053(2) Uani 1 1 d . . .
C3 C 0.3953(15) 0.3236(8) 0.5889(5) 0.048(2) Uani 1 1 d . . .
C4 C 0.3341(17) 0.3876(8) 0.6879(6) 0.050(2) Uani 1 1 d . . .
H4A H 0.1670 0.3431 0.7117 0.060 Uiso 1 1 calc R . .
C5 C 0.2141(17) 0.1805(8) 0.5169(6) 0.056(2) Uani 1 1 d . . .
H5A H 0.0526 0.1467 0.5531 0.084 Uiso 1 1 calc R . .
H5B H 0.3065 0.1002 0.5041 0.084 Uiso 1 1 calc R . .
H5C H 0.1658 0.2021 0.4469 0.084 Uiso 1 1 calc R . .
C6 C 0.4329(17) 0.5612(8) 0.8662(5) 0.050(2) Uani 1 1 d . . .
H6A H 0.2374 0.5408 0.8668 0.060 Uiso 1 1 calc R . .
H6B H 0.5127 0.6722 0.8923 0.060 Uiso 1 1 calc R . .
C7 C 0.5354(17) 0.4762(7) 0.9419(5) 0.052(2) Uani 1 1 d . . .
H7A H 0.7337 0.5034 0.9429 0.062 Uiso 1 1 calc R . .
S1 S 0.7785(4) 0.0623(2) 0.76400(15) 0.0599(12) Uani 1 1 d . . .
O1S O 0.7582(11) 0.2194(5) 0.7638(4) 0.0616(17) Uani 1 1 d . . .
C1S C 0.4527(17) -0.0572(10) 0.7444(7) 0.071(3) Uani 1 1 d . . .
H1SA H 0.3803 -0.0692 0.6692 0.106 Uiso 1 1 calc R . .
H1SB H 0.3417 -0.0120 0.7953 0.106 Uiso 1 1 calc R . .
H1SC H 0.4541 -0.1571 0.7577 0.106 Uiso 1 1 calc R . .
C2S C 0.843(2) 0.0590(10) 0.9014(7) 0.080(3) Uani 1 1 d . . .
H2SA H 1.0239 0.1215 0.9277 0.120 Uiso 1 1 calc R . .
H2SB H 0.8254 -0.0461 0.9080 0.120 Uiso 1 1 calc R . .
H2SC H 0.7152 0.0999 0.9453 0.120 Uiso 1 1 calc R . .

loop_
_atom_site_aniso_label
_atom_site_aniso_U_11
_atom_site_aniso_U_22
_atom_site_aniso_U_33
_atom_site_aniso_U_23
_atom_site_aniso_U_13
_atom_site_aniso_U_12
O1 0.060(5) 0.060(4) 0.057(3) 0.006(3) 0.015(3) 0.003(3)
O2 0.046(4) 0.052(3) 0.055(3) 0.007(2) 0.014(2) -0.002(2)
O5 0.083(5) 0.054(4) 0.068(3) 0.014(2) 0.021(3) 0.008(3)
N1 0.048(5) 0.038(4) 0.047(3) 0.007(3) 0.011(3) -0.002(3)
N2 0.042(5) 0.036(3) 0.044(4) 0.003(3) 0.012(3) -0.005(3)
C1 0.045(7) 0.037(4) 0.054(5) 0.012(4) 0.004(4) -0.003(4)
C2 0.062(7) 0.043(5) 0.053(4) 0.017(4) 0.012(4) 0.008(4)
C3 0.043(6) 0.042(4) 0.055(4) 0.013(3) 0.011(4) 0.002(4)
C4 0.052(6) 0.043(5) 0.060(5) 0.022(4) 0.019(4) 0.014(4)
C5 0.052(6) 0.049(4) 0.058(4) 0.010(3) 0.011(4) -0.002(4)
C6 0.050(6) 0.044(4) 0.052(4) 0.005(3) 0.014(3) 0.008(4)
C7 0.070(7) 0.028(4) 0.054(4) 0.011(3) 0.021(4) 0.003(4)
S1 0.056(2) 0.0522(17) 0.0699(17) 0.0147(11) 0.0156(11) 0.0103(12)
O1S 0.059(4) 0.051(3) 0.075(3) 0.021(2) 0.019(3) 0.009(3)
C1S 0.041(7) 0.070(6) 0.084(6) 0.005(4) 0.003(4) -0.004(4)
C2S 0.076(8) 0.066(6) 0.096(6) 0.033(5) -0.009(5) 0.005(5)

loop_
_atom_type_symbol
_atom_type_description
_atom_type_scat_dispersion_real
_atom_type_scat_dispersion_imag
_atom_type_scat_source
C C 0.0033 0.0016 'International Tables Vol C Tables 4.2.6.8 and 6.1.1.4'
H H 0.0000 0.0000 'International Tables Vol C Tables 4.2.6.8 and 6.1.1.4'
N N 0.0061 0.0033 'International Tables Vol C Tables 4.2.6.8 and 6.1.1.4'
O O 0.0106 0.0060 'International Tables Vol C Tables 4.2.6.8 and 6.1.1.4'
S S 0.1246 0.1234 'International Tables Vol C Tables 4.2.6.8 and 6.1.1.4'

loop_
_geom_angle_atom_site_label_1
_geom_angle_atom_site_label_2
_geom_angle_atom_site_label_3
_geom_angle
_geom_angle_site_symmetry_1
_geom_angle_site_symmetry_3
_geom_angle_publ_flag
C7 O5 H5 108.7 . . ?
C1 N1 C4 120.4(6) . . ?
C1 N1 C6 120.0(6) . . ?
C4 N1 C6 119.2(6) . . ?
C1 N2 C2 123.2(6) . . ?
C1 N2 H2A 118.4 . . ?
C2 N2 H2A 118.4 . . ?
O1 C1 N1 123.2(6) . . ?
O1 C1 N2 119.1(7) . . ?
N1 C1 N2 117.7(6) . . ?
O2 C2 N2 118.1(7) . . ?
O2 C2 C3 124.3(7) . . ?
N2 C2 C3 117.6(6) . . ?
C4 C3 C2 117.7(7) . . ?
C4 C3 C5 122.7(7) . . ?
C2 C3 C5 119.5(6) . . ?
C3 C4 N1 123.4(7) . . ?
C3 C4 H4A 118.3 . . ?
N1 C4 H4A 118.3 . . ?
C3 C5 H5A 109.5 . . ?
C3 C5 H5B 109.5 . . ?
H5A C5 H5B 109.5 . . ?
C3 C5 H5C 109.5 . . ?
H5A C5 H5C 109.5 . . ?
H5B C5 H5C 109.5 . . ?
N1 C6 C7 110.3(6) . . ?
N1 C6 H6A 109.6 . . ?
C7 C6 H6A 109.6 . . ?
N1 C6 H6B 109.6 . . ?
C7 C6 H6B 109.6 . . ?
H6A C6 H6B 108.1 . . ?
O5 C7 C6 112.9(7) . . ?
O5 C7 C7 109.0(6) . 2_667 ?
C6 C7 C7 111.2(7) . 2_667 ?
O5 C7 H7A 107.9 . . ?
C6 C7 H7A 107.9 . . ?
C7 C7 H7A 107.9 2_667 . ?
O1S S1 C1S 106.9(4) . . ?
O1S S1 C2S 106.0(4) . . ?
C1S S1 C2S 97.5(4) . . ?
S1 C1S H1SA 109.5 . . ?
S1 C1S H1SB 109.5 . . ?
H1SA C1S H1SB 109.5 . . ?
S1 C1S H1SC 109.5 . . ?
H1SA C1S H1SC 109.5 . . ?
H1SB C1S H1SC 109.5 . . ?
S1 C2S H2SA 109.5 . . ?
S1 C2S H2SB 109.5 . . ?
H2SA C2S H2SB 109.5 . . ?
S1 C2S H2SC 109.5 . . ?
H2SA C2S H2SC 109.5 . . ?
H2SB C2S H2SC 109.5 . . ?

loop_
_geom_bond_atom_site_label_1
_geom_bond_atom_site_label_2
_geom_bond_distance
_geom_bond_site_symmetry_2
_geom_bond_publ_flag
O1 C1 1.237(8) . ?
O2 C2 1.256(8) . ?
O5 C7 1.392(8) . ?
O5 H5 0.840 . ?
N1 C1 1.354(10) . ?
N1 C4 1.367(9) . ?
N1 C6 1.452(8) . ?
N2 C1 1.373(8) . ?
N2 C2 1.389(9) . ?
N2 H2A 0.880 . ?
C2 C3 1.413(11) . ?
C3 C4 1.350(9) . ?
C3 C5 1.515(10) . ?
C4 H4A 0.950 . ?
C5 H5A 0.980 . ?
C5 H5B 0.980 . ?
C5 H5C 0.980 . ?
C6 C7 1.521(10) . ?
C6 H6A 0.990 . ?
C6 H6B 0.990 . ?
C7 C7 1.522(13) 2_667 ?
C7 H7A 1.000 . ?
S1 O1S 1.495(5) . ?
S1 C1S 1.755(9) . ?
S1 C2S 1.756(8) . ?
C1S H1SA 0.980 . ?
C1S H1SB 0.980 . ?
C1S H1SC 0.980 . ?
C2S H2SA 0.980 . ?
C2S H2SB 0.980 . ?
C2S H2SC 0.980 . ?

loop_
_geom_torsion_atom_site_label_1
_geom_torsion_atom_site_label_2
_geom_torsion_atom_site_label_3
_geom_torsion_atom_site_label_4
_geom_torsion
_geom_torsion_site_symmetry_1
_geom_torsion_site_symmetry_2
_geom_torsion_site_symmetry_3
_geom_torsion_site_symmetry_4
_geom_torsion_publ_flag
C4 N1 C1 O1 -180.0(6) . . . . ?
C6 N1 C1 O1 -6.6(11) . . . . ?
C4 N1 C1 N2 -0.8(10) . . . . ?
C6 N1 C1 N2 172.6(6) . . . . ?
C2 N2 C1 O1 178.9(7) . . . . ?
C2 N2 C1 N1 -0.3(10) . . . . ?
C1 N2 C2 O2 -178.2(6) . . . . ?
C1 N2 C2 C3 0.5(10) . . . . ?
O2 C2 C3 C4 178.9(6) . . . . ?
N2 C2 C3 C4 0.3(10) . . . . ?
O2 C2 C3 C5 0.2(11) . . . . ?
N2 C2 C3 C5 -178.4(6) . . . . ?
C2 C3 C4 N1 -1.5(10) . . . . ?
C5 C3 C4 N1 177.3(7) . . . . ?
C1 N1 C4 C3 1.8(11) . . . . ?
C6 N1 C4 C3 -171.7(6) . . . . ?
C1 N1 C6 C7 -87.4(8) . . . . ?
C4 N1 C6 C7 86.1(8) . . . . ?
N1 C6 C7 O5 -56.7(8) . . . . ?
N1 C6 C7 C7 -179.5(8) . . . 2_667 ?
